data_1515409
loop_
_publ_author_name
'Sen, Supriti'
'Mukherjee, Titas'
'Sarkar, Sandipan'
'Mukhopadhyay, Subhra Kanti'
'Chattopadhyay, Pabitra'

_publ_section_title
;
 Development of a highly selective cell-permeable ratiometric fluorescent
 chemosensor for oxorhenium(V) ion.
;
_journal_issue 22
_journal_name_full 'The Analyst'
_journal_page_first 4839
_journal_page_last 4845
_journal_paper_doi 10.1039/c1an15609h
_journal_volume 136
_journal_year 2011
_chemical_formula_moiety C19H14N4
_chemical_formula_sum 'C19 H14 N4'
_chemical_formula_weight 298.34
_space_group_IT_number 14
_symmetry_cell_setting monoclinic
_symmetry_space_group_name_Hall '-P 2ybc'
_symmetry_space_group_name_H-M 'P 1 21/c 1'
_atom_sites_solution_hydrogens geom
_atom_sites_solution_primary direct
_atom_sites_solution_secondary difmap
_audit_creation_method SHELXL-97
_cell_angle_alpha 90.00
_cell_angle_beta 97.447(10)
_cell_angle_gamma 90.00
_cell_formula_units_Z 4
_cell_length_a 8.724(11)
_cell_length_b 13.085(15)
_cell_length_c 13.323(15)
_cell_measurement_temperature 293(2)
_cell_volume 1508(3)
_computing_cell_refinement XDS
_computing_data_collection 'XDS (Kabsch, 1988)'
_computing_data_reduction XDS
_computing_molecular_graphics PLATON(Spek,2004)
_computing_structure_refinement 'SHELXL-97 (Sheldrick, 1997)'
_computing_structure_solution 'SHELXS-97 (Sheldrick, 1997)'
_diffrn_ambient_temperature 293(2)
_diffrn_measured_fraction_theta_full 0.982
_diffrn_measured_fraction_theta_max 0.982
_diffrn_measurement_device 'Marresearch Image Plate'
_diffrn_measurement_method '95 frames at 2^o intervals, counting time 2 min.'
_diffrn_radiation_monochromator graphite
_diffrn_radiation_source 'fine-focus sealed tube'
_diffrn_radiation_type Mo
_diffrn_radiation_wavelength 0.71073
_diffrn_reflns_av_R_equivalents 0.0365
_diffrn_reflns_av_sigmaI/netI 0.0408
_diffrn_reflns_limit_h_max 10
_diffrn_reflns_limit_h_min -10
_diffrn_reflns_limit_k_max 15
_diffrn_reflns_limit_k_min -15
_diffrn_reflns_limit_l_max 14
_diffrn_reflns_limit_l_min -16
_diffrn_reflns_number 7514
_diffrn_reflns_theta_full 25.75
_diffrn_reflns_theta_max 25.75
_diffrn_reflns_theta_min 2.19
_exptl_absorpt_coefficient_mu 0.081
_exptl_absorpt_correction_type none
_exptl_crystal_colour white
_exptl_crystal_density_diffrn 1.314
_exptl_crystal_density_method 'not measured'
_exptl_crystal_description parallelopiped
_exptl_crystal_F_000 624
_exptl_crystal_size_max 0.30
_exptl_crystal_size_mid 0.25
_exptl_crystal_size_min 0.25
_refine_diff_density_max 0.241
_refine_diff_density_min -0.173
_refine_diff_density_rms 0.053
_refine_ls_extinction_coef 0.028(3)
_refine_ls_extinction_expression Fc^*^=kFc[1+0.001xFc^2^\l^3^/sin(2\q)]^-1/4^
_refine_ls_extinction_method SHELXL
_refine_ls_goodness_of_fit_ref 1.183
_refine_ls_hydrogen_treatment mixed
_refine_ls_matrix_type full
_refine_ls_number_parameters 212
_refine_ls_number_reflns 2829
_refine_ls_number_restraints 1
_refine_ls_restrained_S_all 1.183
_refine_ls_R_factor_all 0.0684
_refine_ls_R_factor_gt 0.0539
_refine_ls_shift/su_max 0.000
_refine_ls_shift/su_mean 0.000
_refine_ls_structure_factor_coef Fsqd
_refine_ls_weighting_details
;
w=1/[\s^2^(Fo^2^)+(0.0476P)^2^+0.4146P] where P=(Fo^2^+2Fc^2^)/3
;
_refine_ls_weighting_scheme calc
_refine_ls_wR_factor_gt 0.1202
_refine_ls_wR_factor_ref 0.1258
_reflns_number_gt 2349
_reflns_number_total 2829
_reflns_threshold_expression >2sigma(I)
_cod_data_source_file c1an15609h.txt
_cod_data_source_block 2
_cod_original_sg_symbol_H-M P21/c
_cod_original_formula_sum C19H14N4
_cod_database_code 1515409

loop_
_symmetry_equiv_pos_as_xyz
'x, y, z'
'-x, y+1/2, -z+1/2'
'-x, -y, -z'
'x, -y-1/2, z-1/2'

loop_
_atom_site_label
_atom_site_type_symbol
_atom_site_fract_x
_atom_site_fract_y
_atom_site_fract_z
_atom_site_U_iso_or_equiv
_atom_site_adp_type
_atom_site_occupancy
_atom_site_symmetry_multiplicity
_atom_site_calc_flag
_atom_site_refinement_flags
C17 C 1.1375(2) 0.13238(15) 0.07205(15) 0.0388(5) Uani 1 1 d .
H17 H 1.1351 0.1452 0.1405 0.047 Uiso 1 1 calc R
C16 C 1.2086(3) 0.04542(17) 0.04263(17) 0.0477(6) Uani 1 1 d .
H16 H 1.2558 0.0003 0.0910 0.057 Uiso 1 1 calc R
C15 C 1.2094(2) 0.02535(16) -0.05979(18) 0.0462(5) Uani 1 1 d .
H15 H 1.2557 -0.0341 -0.0796 0.055 Uiso 1 1 calc R
C14 C 1.1425(2) 0.09220(15) -0.13214(15) 0.0372(5) Uani 1 1 d .
H14 H 1.1443 0.0776 -0.2003 0.045 Uiso 1 1 calc R
C13 C 1.0717(2) 0.18215(14) -0.10444(13) 0.0284(4) Uani 1 1 d .
N12 N 1.01143(18) 0.25306(13) -0.17612(11) 0.0346(4) Uani 1 1 d D
H12 H 1.004(2) 0.2334(15) -0.2383(13) 0.042 Uiso 1 1 d D
C11 C 0.8929(2) 0.32644(14) -0.15784(12) 0.0291(4) Uani 1 1 d .
H11 H 0.9089 0.3889 -0.1957 0.035 Uiso 1 1 calc R
C31 C 0.7301(2) 0.28746(13) -0.19263(13) 0.0305(4) Uani 1 1 d .
N32 N 0.6713(2) 0.31588(16) -0.28566(13) 0.0508(5) Uani 1 1 d .
C33 C 0.5306(3) 0.2789(2) -0.3212(2) 0.0664(8) Uani 1 1 d .
H33 H 0.4877 0.2979 -0.3860 0.080 Uiso 1 1 calc R
C34 C 0.4476(3) 0.2154(2) -0.2681(2) 0.0648(8) Uani 1 1 d .
H34 H 0.3511 0.1916 -0.2964 0.078 Uiso 1 1 calc R
C35 C 0.5091(3) 0.1870(2) -0.1717(2) 0.0660(8) Uani 1 1 d .
H35 H 0.4548 0.1440 -0.1334 0.079 Uiso 1 1 calc R
C36 C 0.6533(3) 0.22387(17) -0.13327(19) 0.0503(6) Uani 1 1 d .
H36 H 0.6978 0.2061 -0.0684 0.060 Uiso 1 1 calc R
N27 N 0.91283(17) 0.35153(11) -0.05034(10) 0.0285(4) Uani 1 1 d .
C26 C 0.8357(2) 0.42845(13) -0.00480(14) 0.0308(4) Uani 1 1 d .
C25 C 0.7365(2) 0.50577(15) -0.04403(16) 0.0410(5) Uani 1 1 d .
H25 H 0.7114 0.5151 -0.1134 0.049 Uiso 1 1 calc R
C24 C 0.6770(3) 0.56813(17) 0.02501(19) 0.0502(6) Uani 1 1 d .
H24 H 0.6105 0.6209 0.0017 0.060 Uiso 1 1 calc R
C23 C 0.7147(3) 0.55368(17) 0.12951(19) 0.0519(6) Uani 1 1 d .
H23 H 0.6728 0.5972 0.1740 0.062 Uiso 1 1 calc R
C22 C 0.8127(3) 0.47634(16) 0.16782(16) 0.0447(5) Uani 1 1 d .
H22 H 0.8371 0.4672 0.2373 0.054 Uiso 1 1 calc R
C21 C 0.8739(2) 0.41234(14) 0.09955(14) 0.0321(4) Uani 1 1 d .
N20 N 0.97129(19) 0.32750(12) 0.11701(11) 0.0344(4) Uani 1 1 d .
C19 C 0.9884(2) 0.29286(13) 0.02604(13) 0.0277(4) Uani 1 1 d .
C18 C 1.0690(2) 0.20138(13) -0.00016(13) 0.0294(4) Uani 1 1 d .

loop_
_atom_site_aniso_label
_atom_site_aniso_U_11
_atom_site_aniso_U_22
_atom_site_aniso_U_33
_atom_site_aniso_U_23
_atom_site_aniso_U_13
_atom_site_aniso_U_12
C17 0.0485(11) 0.0404(11) 0.0270(10) 0.0041(8) 0.0037(8) 0.0023(9)
C16 0.0536(13) 0.0414(12) 0.0475(13) 0.0087(10) 0.0048(10) 0.0101(10)
C15 0.0460(12) 0.0378(11) 0.0570(14) -0.0049(10) 0.0152(10) 0.0047(9)
C14 0.0368(10) 0.0437(11) 0.0330(11) -0.0095(9) 0.0109(8) -0.0048(9)
C13 0.0257(8) 0.0346(9) 0.0252(9) -0.0016(7) 0.0046(7) -0.0085(7)
N12 0.0420(9) 0.0465(10) 0.0158(8) -0.0027(7) 0.0051(6) -0.0002(7)
C11 0.0405(10) 0.0314(9) 0.0152(8) 0.0021(7) 0.0028(7) -0.0062(8)
C31 0.0363(10) 0.0280(9) 0.0260(10) -0.0028(7) 0.0000(7) 0.0007(8)
N32 0.0479(11) 0.0725(13) 0.0289(10) 0.0013(9) -0.0067(8) -0.0031(10)
C33 0.0511(14) 0.096(2) 0.0461(15) -0.0084(14) -0.0166(12) -0.0035(14)
C34 0.0380(12) 0.0647(16) 0.088(2) -0.0254(15) -0.0074(13) -0.0062(12)
C35 0.0452(14) 0.0545(15) 0.097(2) 0.0072(14) 0.0051(14) -0.0151(12)
C36 0.0432(12) 0.0516(13) 0.0541(14) 0.0136(11) -0.0014(10) -0.0112(10)
N27 0.0374(8) 0.0313(8) 0.0164(7) 0.0000(6) 0.0020(6) -0.0023(6)
C26 0.0371(10) 0.0276(9) 0.0278(10) -0.0019(7) 0.0050(7) -0.0064(8)
C25 0.0468(12) 0.0373(11) 0.0380(11) 0.0036(9) 0.0019(9) -0.0002(9)
C24 0.0514(13) 0.0369(11) 0.0622(16) -0.0020(11) 0.0072(11) 0.0094(10)
C23 0.0591(14) 0.0439(12) 0.0561(15) -0.0152(11) 0.0205(11) 0.0029(11)
C22 0.0560(13) 0.0466(12) 0.0335(11) -0.0091(9) 0.0133(9) -0.0006(10)
C21 0.0392(10) 0.0321(9) 0.0261(10) -0.0024(8) 0.0084(7) -0.0039(8)
N20 0.0473(10) 0.0382(9) 0.0180(8) -0.0009(7) 0.0053(6) -0.0005(7)
C19 0.0344(10) 0.0307(9) 0.0176(9) 0.0019(7) 0.0024(7) -0.0047(8)
C18 0.0315(9) 0.0313(9) 0.0253(9) -0.0012(7) 0.0037(7) -0.0042(7)

loop_
_atom_type_symbol
_atom_type_description
_atom_type_scat_dispersion_real
_atom_type_scat_dispersion_imag
_atom_type_scat_source
C C 0.0033 0.0016 'International Tables Vol C Tables 4.2.6.8 and 6.1.1.4'
H H 0.0000 0.0000 'International Tables Vol C Tables 4.2.6.8 and 6.1.1.4'
N N 0.0061 0.0033 'International Tables Vol C Tables 4.2.6.8 and 6.1.1.4'

loop_
_geom_angle_atom_site_label_1
_geom_angle_atom_site_label_2
_geom_angle_atom_site_label_3
_geom_angle
C16 C17 C18 120.4(2)
C17 C16 C15 119.68(19)
C14 C15 C16 120.8(2)
C15 C14 C13 120.8(2)
N12 C13 C14 121.46(18)
N12 C13 C18 120.32(17)
C14 C13 C18 118.16(17)
C13 N12 C11 122.76(16)
N12 C11 N27 108.44(14)
N12 C11 C31 112.52(16)
N27 C11 C31 111.23(15)
N32 C31 C36 123.04(19)
N32 C31 C11 114.89(17)
C36 C31 C11 122.01(17)
C31 N32 C33 116.7(2)
N32 C33 C34 124.0(2)
C33 C34 C35 118.7(2)
C34 C35 C36 118.5(2)
C31 C36 C35 119.0(2)
C19 N27 C26 107.08(16)
C19 N27 C11 125.95(16)
C26 N27 C11 126.01(15)
C25 C26 N27 132.47(18)
C25 C26 C21 122.62(18)
N27 C26 C21 104.88(16)
C24 C25 C26 116.7(2)
C25 C24 C23 121.5(2)
C22 C23 C24 121.4(2)
C23 C22 C21 118.1(2)
C22 C21 N20 130.14(19)
C22 C21 C26 119.65(19)
N20 C21 C26 110.20(16)
C19 N20 C21 104.96(15)
N20 C19 N27 112.83(17)
N20 C19 C18 128.22(16)
N27 C19 C18 118.89(16)
C17 C18 C13 120.12(18)
C17 C18 C19 122.97(18)
C13 C18 C19 116.88(16)

loop_
_geom_bond_atom_site_label_1
_geom_bond_atom_site_label_2
_geom_bond_distance
C17 C16 1.377(3)
C17 C18 1.396(3)
C16 C15 1.390(3)
C15 C14 1.374(3)
C14 C13 1.401(3)
C13 N12 1.385(3)
C13 C18 1.415(3)
N12 C11 1.455(3)
C11 N27 1.458(3)
C11 C31 1.524(3)
C31 N32 1.331(3)
C31 C36 1.380(3)
N32 C33 1.347(3)
C33 C34 1.359(4)
C34 C35 1.377(4)
C35 C36 1.382(3)
N27 C19 1.373(2)
N27 C26 1.393(3)
C26 C25 1.389(3)
C26 C21 1.403(3)
C25 C24 1.380(3)
C24 C23 1.401(4)
C23 C22 1.379(3)
C22 C21 1.393(3)
C21 N20 1.399(3)
N20 C19 1.320(3)
C19 C18 1.454(3)

loop_
_geom_torsion_atom_site_label_1
_geom_torsion_atom_site_label_2
_geom_torsion_atom_site_label_3
_geom_torsion_atom_site_label_4
_geom_torsion
C18 C17 C16 C15 -1.3(3)
C17 C16 C15 C14 1.2(3)
C16 C15 C14 C13 -0.1(3)
C15 C14 C13 N12 176.33(18)
C15 C14 C13 C18 -0.9(3)
C14 C13 N12 C11 157.72(17)
C18 C13 N12 C11 -25.1(3)
C13 N12 C11 N27 31.0(2)
C13 N12 C11 C31 -92.5(2)
N12 C11 C31 N32 -94.3(2)
N27 C11 C31 N32 143.76(18)
N12 C11 C31 C36 82.9(2)
N27 C11 C31 C36 -39.0(3)
C36 C31 N32 C33 -0.4(3)
C11 C31 N32 C33 176.8(2)
C31 N32 C33 C34 0.0(4)
N32 C33 C34 C35 0.4(4)
C33 C34 C35 C36 -0.4(4)
N32 C31 C36 C35 0.5(4)
C11 C31 C36 C35 -176.6(2)
C34 C35 C36 C31 0.0(4)
N12 C11 N27 C19 -21.6(2)
C31 C11 N27 C19 102.6(2)
N12 C11 N27 C26 171.08(15)
C31 C11 N27 C26 -64.7(2)
C19 N27 C26 C25 -176.5(2)
C11 N27 C26 C25 -7.2(3)
C19 N27 C26 C21 1.49(18)
C11 N27 C26 C21 170.74(16)
N27 C26 C25 C24 178.37(19)
C21 C26 C25 C24 0.7(3)
C26 C25 C24 C23 -0.2(3)
C25 C24 C23 C22 -0.1(4)
C24 C23 C22 C21 0.0(3)
C23 C22 C21 N20 -178.06(19)
C23 C22 C21 C26 0.4(3)
C25 C26 C21 C22 -0.8(3)
N27 C26 C21 C22 -179.02(18)
C25 C26 C21 N20 177.97(17)
N27 C26 C21 N20 -0.27(19)
C22 C21 N20 C19 177.5(2)
C26 C21 N20 C19 -1.1(2)
C21 N20 C19 N27 2.1(2)
C21 N20 C19 C18 -175.08(17)
C26 N27 C19 N20 -2.3(2)
C11 N27 C19 N20 -171.61(16)
C26 N27 C19 C18 175.13(15)
C11 N27 C19 C18 5.9(3)
C16 C17 C18 C13 0.3(3)
C16 C17 C18 C19 178.14(19)
N12 C13 C18 C17 -176.44(17)
C14 C13 C18 C17 0.8(3)
N12 C13 C18 C19 5.6(2)
C14 C13 C18 C19 -177.19(16)
N20 C19 C18 C17 2.8(3)
N27 C19 C18 C17 -174.28(17)
N20 C19 C18 C13 -179.30(17)
N27 C19 C18 C13 3.7(2)
